data_7007303
loop_
_publ_author_name
'Matthews, Jason S.'
'Onakoya, Olamide O.'
'Ouattara, Tantiboro S.'
'Butcher, Raymond J.'

_publ_section_title
;
 Synthesis and characterization of zinc AP-MOCVD precursors and their
 utility in the growth of ZnO.
;
_journal_issue 31
_journal_name_full 'Dalton transactions (Cambridge, England : 2003)'
_journal_page_first 3806
_journal_page_last 3811
_journal_paper_doi 10.1039/b603308c
_journal_year 2006
_chemical_formula_sum 'C18 H32 N2 O2 Zn'
_chemical_formula_weight 373.83
_chemical_name_systematic
;
?
;
_space_group_IT_number 2
_symmetry_cell_setting triclinic
_symmetry_space_group_name_Hall '-P 1'
_symmetry_space_group_name_H-M 'P -1'
_atom_sites_solution_hydrogens geom
_atom_sites_solution_primary direct
_atom_sites_solution_secondary difmap
_audit_creation_method SHELXL-97
_cell_angle_alpha 67.725(1)
_cell_angle_beta 84.904(1)
_cell_angle_gamma 69.131(1)
_cell_formula_units_Z 2
_cell_length_a 8.0085(6)
_cell_length_b 11.0745(9)
_cell_length_c 12.4796(10)
_cell_measurement_temperature 103(2)
_cell_volume 955.66(13)
_computing_cell_refinement 'Bruker SMART'
_computing_data_collection 'Bruker SMART'
_computing_data_reduction 'Bruker SHELXTL'
_computing_molecular_graphics 'Bruker SHELXTL'
_computing_publication_material 'Bruker SHELXTL'
_computing_structure_refinement 'SHELXL-97 (Sheldrick, 1997)'
_computing_structure_solution 'SHELXS-97 (Sheldrick, 1990)'
_diffrn_ambient_temperature 103(2)
_diffrn_measured_fraction_theta_full 0.950
_diffrn_measured_fraction_theta_max 0.950
_diffrn_measurement_device_type 'CCD area detector'
_diffrn_measurement_method 'phi and omega scans'
_diffrn_radiation_monochromator graphite
_diffrn_radiation_source 'fine-focus sealed tube'
_diffrn_radiation_type MoK\a
_diffrn_radiation_wavelength 0.71073
_diffrn_reflns_av_R_equivalents 0.0181
_diffrn_reflns_av_sigmaI/netI 0.0337
_diffrn_reflns_limit_h_max 9
_diffrn_reflns_limit_h_min -10
_diffrn_reflns_limit_k_max 14
_diffrn_reflns_limit_k_min -13
_diffrn_reflns_limit_l_max 16
_diffrn_reflns_limit_l_min -15
_diffrn_reflns_number 7216
_diffrn_reflns_theta_full 28.26
_diffrn_reflns_theta_max 28.26
_diffrn_reflns_theta_min 1.77
_exptl_absorpt_coefficient_mu 1.296
_exptl_absorpt_correction_T_max 0.928069
_exptl_absorpt_correction_T_min 0.678953
_exptl_absorpt_correction_type multi-scan
_exptl_crystal_colour colorless
_exptl_crystal_density_diffrn 1.299
_exptl_crystal_density_method 'not measured'
_exptl_crystal_description plate
_exptl_crystal_F_000 400
_exptl_crystal_size_max 0.56
_exptl_crystal_size_mid 0.45
_exptl_crystal_size_min 0.25
_refine_diff_density_max 0.367
_refine_diff_density_min -0.294
_refine_diff_density_rms 0.058
_refine_ls_extinction_method none
_refine_ls_goodness_of_fit_ref 0.998
_refine_ls_hydrogen_treatment constr
_refine_ls_matrix_type full
_refine_ls_number_parameters 214
_refine_ls_number_reflns 4499
_refine_ls_number_restraints 0
_refine_ls_restrained_S_all 0.998
_refine_ls_R_factor_all 0.0372
_refine_ls_R_factor_gt 0.0286
_refine_ls_shift/su_max 0.010
_refine_ls_shift/su_mean 0.000
_refine_ls_structure_factor_coef Fsqd
_refine_ls_weighting_details 'calc w=1/[\s^2^(Fo^2^)+(0.0443P)^2^+0.0000P] where P=(Fo^2^+2Fc^2^)/3'
_refine_ls_weighting_scheme calc
_refine_ls_wR_factor_gt 0.0693
_refine_ls_wR_factor_ref 0.0716
_reflns_number_gt 3800
_reflns_number_total 4499
_reflns_threshold_expression >2sigma(I)
_cod_data_source_file b603308c.txt
_cod_data_source_block C18H32N2O2Zn
_cod_depositor_comments
;
The following automatic conversions were performed:
'_symmetry_cell_setting' value 'Triclinic' changed to 'triclinic'
according to '/home/saulius/struct/CIF-dictionaries/cif_core.dic'
dictionary named 'cif_core.dic' version 2.4.1 from 2010-06-29.

Automatic conversion script
Id: cif_fix_enum 1527 2010-12-29 10:47:43Z saulius 
;
_cod_original_sg_symbol_H-M P-1
_cod_database_code 7007303

loop_
_symmetry_equiv_pos_as_xyz
'x, y, z'
'-x, -y, -z'

loop_
_atom_site_label
_atom_site_type_symbol
_atom_site_fract_x
_atom_site_fract_y
_atom_site_fract_z
_atom_site_U_iso_or_equiv
_atom_site_adp_type
_atom_site_occupancy
_atom_site_symmetry_multiplicity
_atom_site_calc_flag
_atom_site_refinement_flags
_atom_site_disorder_assembly
_atom_site_disorder_group
Zn Zn 0.57493(2) 0.746830(19) 0.765802(17) 0.01708(7) Uani 1 1 d . . .
O1A O 0.33763(15) 0.87961(12) 0.76477(10) 0.0212(3) Uani 1 1 d . . .
O1B O 0.55955(15) 0.60824(12) 0.71098(10) 0.0207(3) Uani 1 1 d . . .
N1A N 0.68417(18) 0.87909(14) 0.65650(12) 0.0170(3) Uani 1 1 d . . .
N1B N 0.68658(18) 0.61890(14) 0.92240(12) 0.0176(3) Uani 1 1 d . . .
C1A C 0.1079(2) 1.09840(18) 0.71130(16) 0.0235(4) Uani 1 1 d . . .
H1AA H 0.0274 1.0615 0.6894 0.035 Uiso 1 1 calc R . .
H1AB H 0.0852 1.1948 0.6579 0.035 Uiso 1 1 calc R . .
H1AC H 0.0867 1.0958 0.7906 0.035 Uiso 1 1 calc R . .
C2A C 0.2991(2) 1.01096(17) 0.70514(14) 0.0184(3) Uani 1 1 d . . .
C3A C 0.4124(2) 1.07462(17) 0.63859(15) 0.0198(3) Uani 1 1 d . . .
H3AA H 0.3630 1.1733 0.6038 0.024 Uiso 1 1 calc R . .
C4A C 0.5946(2) 1.01312(17) 0.61424(14) 0.0178(3) Uani 1 1 d . . .
C5A C 0.6789(2) 1.11420(18) 0.53476(16) 0.0233(4) Uani 1 1 d . . .
H5AA H 0.7895 1.1013 0.5726 0.035 Uiso 1 1 calc R . .
H5AB H 0.5955 1.2097 0.5176 0.035 Uiso 1 1 calc R . .
H5AC H 0.7063 1.0974 0.4624 0.035 Uiso 1 1 calc R . .
C6A C 0.8699(2) 0.82568(17) 0.62458(15) 0.0198(3) Uani 1 1 d . . .
H6AA H 0.9504 0.8408 0.6701 0.024 Uiso 1 1 calc R . .
H6AB H 0.8798 0.8775 0.5414 0.024 Uiso 1 1 calc R . .
C7A C 0.9275(2) 0.67165(17) 0.64744(15) 0.0196(3) Uani 1 1 d . . .
H7AA H 0.8409 0.6567 0.6064 0.024 Uiso 1 1 calc R . .
H7AB H 0.9238 0.6202 0.7315 0.024 Uiso 1 1 calc R . .
C8A C 1.1149(2) 0.61154(18) 0.60883(16) 0.0226(4) Uani 1 1 d . . .
H8AA H 1.1204 0.6632 0.5250 0.027 Uiso 1 1 calc R . .
H8AB H 1.2031 0.6234 0.6512 0.027 Uiso 1 1 calc R . .
C9A C 1.1634(2) 0.45744(19) 0.63171(18) 0.0306(4) Uani 1 1 d . . .
H9AA H 1.2790 0.4237 0.5994 0.046 Uiso 1 1 calc R . .
H9AB H 1.0710 0.4448 0.5950 0.046 Uiso 1 1 calc R . .
H9AC H 1.1715 0.4047 0.7155 0.046 Uiso 1 1 calc R . .
C1B C 0.6447(3) 0.38436(19) 0.70527(17) 0.0286(4) Uani 1 1 d . . .
H1BA H 0.6982 0.4150 0.6306 0.043 Uiso 1 1 calc R . .
H1BB H 0.5230 0.3897 0.6920 0.043 Uiso 1 1 calc R . .
H1BC H 0.7172 0.2880 0.7516 0.043 Uiso 1 1 calc R . .
C2B C 0.6380(2) 0.47721(18) 0.76922(15) 0.0200(3) Uani 1 1 d . . .
C3B C 0.7125(2) 0.41753(17) 0.88053(15) 0.0203(3) Uani 1 1 d . . .
H3BA H 0.7608 0.3186 0.9116 0.024 Uiso 1 1 calc R . .
C4B C 0.7271(2) 0.48387(17) 0.95555(15) 0.0187(3) Uani 1 1 d . . .
C5B C 0.7970(2) 0.38889(18) 1.07812(15) 0.0234(4) Uani 1 1 d . . .
H5BA H 0.7126 0.4193 1.1325 0.035 Uiso 1 1 calc R . .
H5BB H 0.9135 0.3923 1.0919 0.035 Uiso 1 1 calc R . .
H5BC H 0.8103 0.2933 1.0896 0.035 Uiso 1 1 calc R . .
C6B C 0.7137(2) 0.67539(17) 1.00631(14) 0.0199(3) Uani 1 1 d . . .
H6BA H 0.8302 0.6160 1.0499 0.024 Uiso 1 1 calc R . .
H6BB H 0.6184 0.6735 1.0625 0.024 Uiso 1 1 calc R . .
C7B C 0.7106(2) 0.82356(17) 0.94611(15) 0.0198(3) Uani 1 1 d . . .
H7BA H 0.5899 0.8845 0.9093 0.024 Uiso 1 1 calc R . .
H7BB H 0.7969 0.8269 0.8841 0.024 Uiso 1 1 calc R . .
C8B C 0.7576(2) 0.87885(18) 1.02948(15) 0.0214(4) Uani 1 1 d . . .
H8BA H 0.6706 0.8763 1.0911 0.026 Uiso 1 1 calc R . .
H8BB H 0.8778 0.8174 1.0668 0.026 Uiso 1 1 calc R . .
C9B C 0.7563(2) 1.02699(19) 0.96905(16) 0.0261(4) Uani 1 1 d . . .
H9BA H 0.7765 1.0611 1.0269 0.039 Uiso 1 1 calc R . .
H9BB H 0.6402 1.0871 0.9274 0.039 Uiso 1 1 calc R . .
H9BC H 0.8514 1.0283 0.9139 0.039 Uiso 1 1 calc R . .

loop_
_atom_site_aniso_label
_atom_site_aniso_U_11
_atom_site_aniso_U_22
_atom_site_aniso_U_33
_atom_site_aniso_U_23
_atom_site_aniso_U_13
_atom_site_aniso_U_12
Zn 0.01953(10) 0.01371(10) 0.01419(11) -0.00224(7) -0.00033(7) -0.00440(7)
O1A 0.0208(6) 0.0172(6) 0.0198(6) -0.0033(5) 0.0010(5) -0.0040(5)
O1B 0.0233(6) 0.0164(6) 0.0202(6) -0.0049(5) -0.0030(5) -0.0056(5)
N1A 0.0197(7) 0.0171(7) 0.0130(7) -0.0045(6) 0.0008(5) -0.0061(6)
N1B 0.0200(6) 0.0172(7) 0.0136(7) -0.0037(6) 0.0014(5) -0.0064(6)
C1A 0.0218(8) 0.0231(9) 0.0224(10) -0.0086(8) -0.0035(7) -0.0029(7)
C2A 0.0213(8) 0.0179(8) 0.0140(8) -0.0072(7) -0.0043(6) -0.0019(7)
C3A 0.0256(8) 0.0116(8) 0.0178(9) -0.0033(7) -0.0039(7) -0.0028(7)
C4A 0.0250(8) 0.0170(8) 0.0117(8) -0.0036(6) -0.0033(6) -0.0085(7)
C5A 0.0285(9) 0.0195(9) 0.0198(9) -0.0025(7) -0.0020(7) -0.0104(7)
C6A 0.0191(8) 0.0196(9) 0.0183(9) -0.0052(7) 0.0019(6) -0.0062(7)
C7A 0.0189(8) 0.0198(9) 0.0174(9) -0.0049(7) 0.0006(6) -0.0059(7)
C8A 0.0210(8) 0.0223(9) 0.0217(9) -0.0071(7) 0.0015(7) -0.0057(7)
C9A 0.0268(9) 0.0242(10) 0.0359(12) -0.0113(9) -0.0013(8) -0.0026(8)
C1B 0.0318(10) 0.0235(10) 0.0306(11) -0.0128(8) -0.0020(8) -0.0061(8)
C2B 0.0158(7) 0.0201(9) 0.0240(9) -0.0083(7) 0.0043(7) -0.0070(7)
C3B 0.0213(8) 0.0120(8) 0.0225(9) -0.0033(7) 0.0015(7) -0.0036(6)
C4B 0.0160(7) 0.0172(8) 0.0169(9) -0.0018(7) 0.0014(6) -0.0041(6)
C5B 0.0263(9) 0.0174(9) 0.0187(9) -0.0004(7) -0.0005(7) -0.0051(7)
C6B 0.0235(8) 0.0196(9) 0.0143(8) -0.0052(7) 0.0008(6) -0.0061(7)
C7B 0.0205(8) 0.0202(9) 0.0169(9) -0.0057(7) 0.0007(6) -0.0062(7)
C8B 0.0244(8) 0.0216(9) 0.0181(9) -0.0066(7) -0.0006(7) -0.0084(7)
C9B 0.0282(9) 0.0243(9) 0.0253(10) -0.0070(8) -0.0019(7) -0.0103(8)

loop_
_atom_type_symbol
_atom_type_description
_atom_type_scat_dispersion_real
_atom_type_scat_dispersion_imag
_atom_type_scat_source
C C 0.0033 0.0016 'International Tables Vol C Tables 4.2.6.8 and 6.1.1.4'
H H 0.0000 0.0000 'International Tables Vol C Tables 4.2.6.8 and 6.1.1.4'
N N 0.0061 0.0033 'International Tables Vol C Tables 4.2.6.8 and 6.1.1.4'
O O 0.0106 0.0060 'International Tables Vol C Tables 4.2.6.8 and 6.1.1.4'
Zn Zn 0.2839 1.4301 'International Tables Vol C Tables 4.2.6.8 and 6.1.1.4'

loop_
_geom_angle_atom_site_label_1
_geom_angle_atom_site_label_2
_geom_angle_atom_site_label_3
_geom_angle
_geom_angle_site_symmetry_1
_geom_angle_site_symmetry_3
_geom_angle_publ_flag
O1A Zn O1B 110.08(5) . . ?
O1A Zn N1B 114.78(5) . . ?
O1B Zn N1B 98.11(5) . . ?
O1A Zn N1A 98.37(5) . . ?
O1B Zn N1A 114.25(5) . . ?
N1B Zn N1A 121.68(6) . . ?
C2A O1A Zn 121.04(11) . . ?
C2B O1B Zn 120.70(11) . . ?
C4A N1A C6A 119.45(14) . . ?
C4A N1A Zn 121.01(11) . . ?
C6A N1A Zn 119.53(10) . . ?
C4B N1B C6B 118.85(14) . . ?
C4B N1B Zn 120.90(11) . . ?
C6B N1B Zn 120.12(10) . . ?
C2A C1A H1AA 109.5 . . ?
C2A C1A H1AB 109.5 . . ?
H1AA C1A H1AB 109.5 . . ?
C2A C1A H1AC 109.5 . . ?
H1AA C1A H1AC 109.5 . . ?
H1AB C1A H1AC 109.5 . . ?
O1A C2A C3A 126.81(15) . . ?
O1A C2A C1A 114.05(15) . . ?
C3A C2A C1A 119.13(15) . . ?
C2A C3A C4A 129.14(15) . . ?
C2A C3A H3AA 115.4 . . ?
C4A C3A H3AA 115.4 . . ?
N1A C4A C3A 123.50(15) . . ?
N1A C4A C5A 121.23(15) . . ?
C3A C4A C5A 115.27(14) . . ?
C4A C5A H5AA 109.5 . . ?
C4A C5A H5AB 109.5 . . ?
H5AA C5A H5AB 109.5 . . ?
C4A C5A H5AC 109.5 . . ?
H5AA C5A H5AC 109.5 . . ?
H5AB C5A H5AC 109.5 . . ?
N1A C6A C7A 110.89(13) . . ?
N1A C6A H6AA 109.5 . . ?
C7A C6A H6AA 109.5 . . ?
N1A C6A H6AB 109.5 . . ?
C7A C6A H6AB 109.5 . . ?
H6AA C6A H6AB 108.1 . . ?
C6A C7A C8A 113.62(13) . . ?
C6A C7A H7AA 108.8 . . ?
C8A C7A H7AA 108.8 . . ?
C6A C7A H7AB 108.8 . . ?
C8A C7A H7AB 108.8 . . ?
H7AA C7A H7AB 107.7 . . ?
C9A C8A C7A 111.10(14) . . ?
C9A C8A H8AA 109.4 . . ?
C7A C8A H8AA 109.4 . . ?
C9A C8A H8AB 109.4 . . ?
C7A C8A H8AB 109.4 . . ?
H8AA C8A H8AB 108.0 . . ?
C8A C9A H9AA 109.5 . . ?
C8A C9A H9AB 109.5 . . ?
H9AA C9A H9AB 109.5 . . ?
C8A C9A H9AC 109.5 . . ?
H9AA C9A H9AC 109.5 . . ?
H9AB C9A H9AC 109.5 . . ?
C2B C1B H1BA 109.5 . . ?
C2B C1B H1BB 109.5 . . ?
H1BA C1B H1BB 109.5 . . ?
C2B C1B H1BC 109.5 . . ?
H1BA C1B H1BC 109.5 . . ?
H1BB C1B H1BC 109.5 . . ?
O1B C2B C3B 126.61(16) . . ?
O1B C2B C1B 114.39(15) . . ?
C3B C2B C1B 119.00(16) . . ?
C2B C3B C4B 128.83(16) . . ?
C2B C3B H3BA 115.6 . . ?
C4B C3B H3BA 115.6 . . ?
N1B C4B C3B 123.59(15) . . ?
N1B C4B C5B 120.39(15) . . ?
C3B C4B C5B 116.01(15) . . ?
C4B C5B H5BA 109.5 . . ?
C4B C5B H5BB 109.5 . . ?
H5BA C5B H5BB 109.5 . . ?
C4B C5B H5BC 109.5 . . ?
H5BA C5B H5BC 109.5 . . ?
H5BB C5B H5BC 109.5 . . ?
N1B C6B C7B 111.34(13) . . ?
N1B C6B H6BA 109.4 . . ?
C7B C6B H6BA 109.4 . . ?
N1B C6B H6BB 109.4 . . ?
C7B C6B H6BB 109.4 . . ?
H6BA C6B H6BB 108.0 . . ?
C6B C7B C8B 112.25(14) . . ?
C6B C7B H7BA 109.2 . . ?
C8B C7B H7BA 109.2 . . ?
C6B C7B H7BB 109.2 . . ?
C8B C7B H7BB 109.2 . . ?
H7BA C7B H7BB 107.9 . . ?
C9B C8B C7B 112.34(14) . . ?
C9B C8B H8BA 109.1 . . ?
C7B C8B H8BA 109.1 . . ?
C9B C8B H8BB 109.1 . . ?
C7B C8B H8BB 109.1 . . ?
H8BA C8B H8BB 107.9 . . ?
C8B C9B H9BA 109.5 . . ?
C8B C9B H9BB 109.5 . . ?
H9BA C9B H9BB 109.5 . . ?
C8B C9B H9BC 109.5 . . ?
H9BA C9B H9BC 109.5 . . ?
H9BB C9B H9BC 109.5 . . ?

loop_
_geom_bond_atom_site_label_1
_geom_bond_atom_site_label_2
_geom_bond_distance
_geom_bond_site_symmetry_2
_geom_bond_publ_flag
Zn O1A 1.9424(12) . ?
Zn O1B 1.9455(11) . ?
Zn N1B 1.9836(14) . ?
Zn N1A 1.9893(14) . ?
O1A C2A 1.291(2) . ?
O1B C2B 1.289(2) . ?
N1A C4A 1.308(2) . ?
N1A C6A 1.472(2) . ?
N1B C4B 1.312(2) . ?
N1B C6B 1.473(2) . ?
C1A C2A 1.506(2) . ?
C1A H1AA 0.9800 . ?
C1A H1AB 0.9800 . ?
C1A H1AC 0.9800 . ?
C2A C3A 1.374(2) . ?
C3A C4A 1.434(2) . ?
C3A H3AA 0.9500 . ?
C4A C5A 1.506(2) . ?
C5A H5AA 0.9800 . ?
C5A H5AB 0.9800 . ?
C5A H5AC 0.9800 . ?
C6A C7A 1.516(2) . ?
C6A H6AA 0.9900 . ?
C6A H6AB 0.9900 . ?
C7A C8A 1.527(2) . ?
C7A H7AA 0.9900 . ?
C7A H7AB 0.9900 . ?
C8A C9A 1.524(2) . ?
C8A H8AA 0.9900 . ?
C8A H8AB 0.9900 . ?
C9A H9AA 0.9800 . ?
C9A H9AB 0.9800 . ?
C9A H9AC 0.9800 . ?
C1B C2B 1.507(2) . ?
C1B H1BA 0.9800 . ?
C1B H1BB 0.9800 . ?
C1B H1BC 0.9800 . ?
C2B C3B 1.376(2) . ?
C3B C4B 1.426(2) . ?
C3B H3BA 0.9500 . ?
C4B C5B 1.507(2) . ?
C5B H5BA 0.9800 . ?
C5B H5BB 0.9800 . ?
C5B H5BC 0.9800 . ?
C6B C7B 1.516(2) . ?
C6B H6BA 0.9900 . ?
C6B H6BB 0.9900 . ?
C7B C8B 1.522(2) . ?
C7B H7BA 0.9900 . ?
C7B H7BB 0.9900 . ?
C8B C9B 1.520(2) . ?
C8B H8BA 0.9900 . ?
C8B H8BB 0.9900 . ?
C9B H9BA 0.9800 . ?
C9B H9BB 0.9800 . ?
C9B H9BC 0.9800 . ?

loop_
_geom_torsion_atom_site_label_1
_geom_torsion_atom_site_label_2
_geom_torsion_atom_site_label_3
_geom_torsion_atom_site_label_4
_geom_torsion
_geom_torsion_site_symmetry_1
_geom_torsion_site_symmetry_2
_geom_torsion_site_symmetry_3
_geom_torsion_site_symmetry_4
_geom_torsion_publ_flag
O1B Zn O1A C2A -121.44(12) . . . . ?
N1B Zn O1A C2A 129.03(12) . . . . ?
N1A Zn O1A C2A -1.71(13) . . . . ?
O1A Zn O1B C2B -129.95(12) . . . . ?
N1B Zn O1B C2B -9.76(13) . . . . ?
N1A Zn O1B C2B 120.49(12) . . . . ?
O1A Zn N1A C4A 3.39(13) . . . . ?
O1B Zn N1A C4A 119.94(12) . . . . ?
N1B Zn N1A C4A -122.67(12) . . . . ?
O1A Zn N1A C6A -177.92(11) . . . . ?
O1B Zn N1A C6A -61.37(12) . . . . ?
N1B Zn N1A C6A 56.01(13) . . . . ?
O1A Zn N1B C4B 117.68(12) . . . . ?
O1B Zn N1B C4B 1.08(13) . . . . ?
N1A Zn N1B C4B -124.06(12) . . . . ?
O1A Zn N1B C6B -58.06(13) . . . . ?
O1B Zn N1B C6B -174.66(11) . . . . ?
N1A Zn N1B C6B 60.20(13) . . . . ?
Zn O1A C2A C3A -1.1(2) . . . . ?
Zn O1A C2A C1A 178.26(10) . . . . ?
O1A C2A C3A C4A 3.3(3) . . . . ?
C1A C2A C3A C4A -176.03(15) . . . . ?
C6A N1A C4A C3A 178.83(14) . . . . ?
Zn N1A C4A C3A -2.5(2) . . . . ?
C6A N1A C4A C5A -0.9(2) . . . . ?
Zn N1A C4A C5A 177.83(11) . . . . ?
C2A C3A C4A N1A -1.1(3) . . . . ?
C2A C3A C4A C5A 178.59(16) . . . . ?
C4A N1A C6A C7A -160.91(14) . . . . ?
Zn N1A C6A C7A 20.38(17) . . . . ?
N1A C6A C7A C8A 176.22(13) . . . . ?
C6A C7A C8A C9A -178.78(15) . . . . ?
Zn O1B C2B C3B 11.6(2) . . . . ?
Zn O1B C2B C1B -168.64(11) . . . . ?
O1B C2B C3B C4B -2.5(3) . . . . ?
C1B C2B C3B C4B 177.74(16) . . . . ?
C6B N1B C4B C3B -177.60(14) . . . . ?
Zn N1B C4B C3B 6.6(2) . . . . ?
C6B N1B C4B C5B 1.1(2) . . . . ?
Zn N1B C4B C5B -174.67(11) . . . . ?
C2B C3B C4B N1B -8.1(3) . . . . ?
C2B C3B C4B C5B 173.10(16) . . . . ?
C4B N1B C6B C7B 164.03(14) . . . . ?
Zn N1B C6B C7B -20.15(18) . . . . ?
N1B C6B C7B C8B -174.05(13) . . . . ?
C6B C7B C8B C9B 179.45(14) . . . . ?
